data_7018911
loop_
_publ_author_name
'Bowmaker, Graham A.'
'Hanna, John V.'
'Skelton, Brian W.'
'White, Allan H.'

_publ_section_title
;
 Mechanochemical and solution synthesis, and crystal structures and IR and
 solid-state (CPMAS) NMR spectroscopy of some
 bis(triphenylphosphine)silver(i) mono- and di-hydrogencitrate systems.
;
_journal_issue 17
_journal_name_full 'Dalton transactions (Cambridge, England : 2003)'
_journal_page_first 5409
_journal_page_last 5417
_journal_paper_doi 10.1039/c2dt12452a
_journal_volume 41
_journal_year 2012
_chemical_formula_moiety 'C78 H66 Ag2 O7 P4'
_chemical_formula_sum 'C78 H66 Ag2 O7 P4'
_chemical_formula_weight 1454.93
_chemical_name_systematic
;
?
;
_space_group_IT_number 14
_symmetry_cell_setting monoclinic
_symmetry_space_group_name_Hall '-P 2ybc'
_symmetry_space_group_name_H-M 'P 1 21/c 1'
_atom_sites_solution_hydrogens geom
_atom_sites_solution_primary direct
_atom_sites_solution_secondary difmap
_audit_creation_date 2011-06-13T13:01:33-00:00
_audit_creation_method 'WinGX routine CIF_UPDATE'
_cell_angle_alpha 90
_cell_angle_beta 106.704(6)
_cell_angle_gamma 90
_cell_formula_units_Z 4
_cell_length_a 24.568(2)
_cell_length_b 12.4749(7)
_cell_length_c 23.1076(10)
_cell_measurement_reflns_used 5052
_cell_measurement_temperature 100(2)
_cell_measurement_theta_max 62.3915
_cell_measurement_theta_min 3.1061
_cell_volume 6783.2(8)
_computing_cell_refinement
;
CrysAlis RED, Oxford Diffraction Ltd.,
Version 1.171.32.5 (release 08-05-2007 CrysAlis171 .NET)
(compiled May 8 2007,13:10:02)
;
_computing_data_collection
;
CrysAlis CCD, Oxford Diffraction Ltd.,
Version 1.171.32.5 (release 08-05-2007 CrysAlis171 .NET)
(compiled May 8 2007,13:10:02)
;
_computing_data_reduction
;
CrysAlis RED, Oxford Diffraction Ltd.,
Version 1.171.32.5 (release 08-05-2007 CrysAlis171 .NET)
(compiled May 8 2007,13:10:02)
;
_computing_molecular_graphics 'OrtepII (Johnson, C. K. (1976)'
_computing_publication_material 'WinGX Farrugia, L. J. (1999)'
_computing_structure_refinement 'SHELXL-97 (Sheldrick, 2008)'
_diffrn_ambient_temperature 100(2)
_diffrn_detector_area_resol_mean 10.4738
_diffrn_measured_fraction_theta_full 0.956
_diffrn_measured_fraction_theta_max 0.956
_diffrn_measurement_device_type
;
Oxford Diffraction Gemini diffractometer
;
_diffrn_measurement_method '\f and \w scans'
_diffrn_orient_matrix_UB_11 0.0414916488
_diffrn_orient_matrix_UB_12 0.0313337205
_diffrn_orient_matrix_UB_13 0.0586292532
_diffrn_orient_matrix_UB_21 -0.0487008306
_diffrn_orient_matrix_UB_22 -0.0355018429
_diffrn_orient_matrix_UB_23 0.0272991076
_diffrn_orient_matrix_UB_31 0.0265998294
_diffrn_orient_matrix_UB_32 -0.1135970312
_diffrn_orient_matrix_UB_33 0.0076661876
_diffrn_radiation_monochromator graphite
_diffrn_radiation_type CuK\a
_diffrn_radiation_wavelength 1.54184
_diffrn_reflns_av_R_equivalents 0.0609
_diffrn_reflns_av_unetI/netI 0.1347
_diffrn_reflns_limit_h_max 27
_diffrn_reflns_limit_h_min -27
_diffrn_reflns_limit_k_max 14
_diffrn_reflns_limit_k_min -11
_diffrn_reflns_limit_l_max 26
_diffrn_reflns_limit_l_min -25
_diffrn_reflns_number 25768
_diffrn_reflns_theta_full 62.81
_diffrn_reflns_theta_max 62.81
_diffrn_reflns_theta_min 3.76
_exptl_absorpt_coefficient_mu 5.962
_exptl_absorpt_correction_T_max 1
_exptl_absorpt_correction_T_min 0.74943
_exptl_absorpt_correction_type multi-scan
_exptl_absorpt_process_details
;
CrysAlis RED, Oxford Diffraction Ltd.,
Version 1.171.32.5 (release 08-05-2007 CrysAlis171 .NET)
(compiled May 8 2007,13:10:02)
Empirical absorption correction using spherical harmonics,
implemented in SCALE3 ABSPACK scaling algorithm.
;
_exptl_crystal_colour colourless
_exptl_crystal_density_diffrn 1.425
_exptl_crystal_density_method 'not measured'
_exptl_crystal_description plate
_exptl_crystal_F_000 2976
_exptl_crystal_size_max 0.13
_exptl_crystal_size_mid 0.12
_exptl_crystal_size_min 0.04
_refine_diff_density_max 7.714
_refine_diff_density_min -1.622
_refine_diff_density_rms 0.227
_refine_ls_extinction_method none
_refine_ls_goodness_of_fit_ref 1.112
_refine_ls_hydrogen_treatment constr
_refine_ls_matrix_type full
_refine_ls_number_parameters 697
_refine_ls_number_reflns 10450
_refine_ls_number_restraints 71
_refine_ls_restrained_S_all 1.113
_refine_ls_R_factor_all 0.1776
_refine_ls_R_factor_gt 0.1271
_refine_ls_shift/su_max 0.039
_refine_ls_shift/su_mean 0.007
_refine_ls_structure_factor_coef Fsqd
_refine_ls_weighting_details 'calc w=1/[\s^2^(Fo^2^)+(0.2000P)^2^] where P=(Fo^2^+2Fc^2^)/3'
_refine_ls_weighting_scheme calc
_refine_ls_wR_factor_gt 0.3289
_refine_ls_wR_factor_ref 0.3519
_reflns_number_gt 5353
_reflns_number_total 10450
_reflns_threshold_expression I>2\s(I)
_cod_data_source_file c2dt12452a.txt
_cod_data_source_block gban02
_cod_original_cell_volume 6783.2(7)
_cod_original_sg_symbol_Hall -P_2ybc
_cod_database_code 7018911

loop_
_symmetry_equiv_pos_as_xyz
'x, y, z'
'-x, y+1/2, -z+1/2'
'-x, -y, -z'
'x, -y-1/2, z-1/2'

loop_
_atom_site_label
_atom_site_type_symbol
_atom_site_fract_x
_atom_site_fract_y
_atom_site_fract_z
_atom_site_U_iso_or_equiv
_atom_site_adp_type
_atom_site_occupancy
_atom_site_symmetry_multiplicity
_atom_site_calc_flag
_atom_site_refinement_flags
_atom_site_disorder_assembly
_atom_site_disorder_group
Ag1 Ag 0.87446(4) 0.17116(9) 0.50621(4) 0.0362(4) Uani 1 1 d . . .
Ag2 Ag 0.64060(8) 0.11486(12) 0.62606(7) 0.0789(6) Uani 1 1 d . A .
C1 C 0.7666(7) 0.0798(13) 0.4722(7) 0.048(4) Uani 1 1 d . . .
O11 O 0.7703(5) 0.1808(9) 0.4782(5) 0.057(3) Uani 1 1 d . . .
O12 O 0.8114(5) 0.0194(9) 0.4827(5) 0.057(3) Uani 1 1 d . . .
C2 C 0.7076(7) 0.0349(15) 0.4428(7) 0.055(4) Uani 1 1 d . . .
H2A H 0.7068 0.0052 0.4028 0.066 Uiso 1 1 calc R . .
H2B H 0.68 0.0947 0.4357 0.066 Uiso 1 1 calc R . .
C3 C 0.6876(8) -0.0539(16) 0.4794(10) 0.068(5) Uani 1 1 d . . .
O3 O 0.6361(6) -0.0919(14) 0.4400(7) 0.100(5) Uani 1 1 d . . .
H3 H 0.6224 -0.1394 0.4575 0.15 Uiso 1 1 calc R . .
C31 C 0.6726(9) 0.0051(16) 0.5340(9) 0.063(5) Uani 1 1 d . . .
O31 O 0.7114(6) 0.0507(9) 0.5730(6) 0.062(3) Uani 1 1 d . . .
O32 O 0.6226(6) 0.0022(12) 0.5329(7) 0.086(4) Uani 1 1 d . . .
C4 C 0.7290(11) -0.1414(15) 0.5066(11) 0.093(8) Uani 1 1 d . . .
H4A H 0.7107 -0.1916 0.5285 0.112 Uiso 1 1 calc R . .
H4B H 0.7622 -0.1094 0.5365 0.112 Uiso 1 1 calc R . .
C5 C 0.7496(12) -0.2043(18) 0.4607(13) 0.100(8) Uani 1 1 d . . .
O51 O 0.7878(5) -0.1662(10) 0.4377(6) 0.066(3) Uani 1 1 d . . .
H51 H 0.7979 -0.1052 0.4522 0.099 Uiso 1 1 calc R . .
O52 O 0.7276(7) -0.2913(14) 0.4409(10) 0.124(7) Uani 1 1 d . . .
P1 P 0.89314(15) 0.2440(3) 0.41670(14) 0.0305(8) Uani 1 1 d . . .
C111 C 0.8415(6) 0.2071(10) 0.3454(5) 0.027(3) Uani 1 1 d . . .
C112 C 0.8111(6) 0.1104(11) 0.3445(5) 0.033(3) Uani 1 1 d . . .
H112 H 0.8164 0.0691 0.3803 0.039 Uiso 1 1 calc R . .
C113 C 0.7737(6) 0.0774(11) 0.2910(6) 0.038(4) Uani 1 1 d . . .
H113 H 0.7538 0.0116 0.2897 0.046 Uiso 1 1 calc R . .
C114 C 0.7644(6) 0.1384(13) 0.2386(6) 0.043(4) Uani 1 1 d . . .
H114 H 0.7381 0.1146 0.2022 0.052 Uiso 1 1 calc R . .
C115 C 0.7927(6) 0.2310(13) 0.2396(6) 0.042(4) Uani 1 1 d . . .
H115 H 0.7862 0.2716 0.2035 0.051 Uiso 1 1 calc R . .
C116 C 0.8322(6) 0.2697(12) 0.2934(6) 0.038(4) Uani 1 1 d . . .
H116 H 0.8515 0.3358 0.2938 0.046 Uiso 1 1 calc R . .
C121 C 0.9636(6) 0.2166(10) 0.4070(6) 0.030(3) Uani 1 1 d . . .
C122 C 1.0090(6) 0.2029(12) 0.4592(6) 0.040(4) Uani 1 1 d . . .
H122 H 1.0036 0.2115 0.498 0.048 Uiso 1 1 calc R . .
C123 C 1.0625(6) 0.1763(13) 0.4535(7) 0.046(4) Uani 1 1 d . . .
H123 H 1.0937 0.1683 0.4887 0.055 Uiso 1 1 calc R . .
C124 C 1.0703(6) 0.1622(11) 0.3997(7) 0.039(4) Uani 1 1 d . . .
H124 H 1.1071 0.1441 0.397 0.047 Uiso 1 1 calc R . .
C125 C 1.0254(6) 0.1733(12) 0.3465(7) 0.044(4) Uani 1 1 d . . .
H125 H 1.0312 0.1628 0.308 0.053 Uiso 1 1 calc R . .
C126 C 0.9722(7) 0.2003(13) 0.3518(6) 0.048(4) Uani 1 1 d . . .
H126 H 0.9412 0.2076 0.3163 0.058 Uiso 1 1 calc R . .
C131 C 0.8894(6) 0.3878(11) 0.4188(5) 0.032(3) Uani 1 1 d U . .
C132 C 0.9345(7) 0.4556(13) 0.4224(6) 0.047(4) Uani 1 1 d . . .
H132 H 0.9703 0.4269 0.4223 0.056 Uiso 1 1 calc R . .
C133 C 0.9278(8) 0.5682(13) 0.4264(7) 0.053(4) Uani 1 1 d . . .
H133 H 0.9596 0.614 0.4304 0.064 Uiso 1 1 calc R . .
C134 C 0.8781(9) 0.6102(13) 0.4246(6) 0.053(5) Uani 1 1 d . . .
H134 H 0.8742 0.6859 0.4259 0.063 Uiso 1 1 calc R . .
C135 C 0.8320(8) 0.5463(13) 0.4211(7) 0.055(5) Uani 1 1 d . . .
H135 H 0.7967 0.5784 0.4203 0.066 Uiso 1 1 calc R . .
C136 C 0.8358(6) 0.4364(13) 0.4187(6) 0.044(4) Uani 1 1 d . . .
H136 H 0.8036 0.3929 0.417 0.052 Uiso 1 1 calc R . .
P2 P 0.92241(15) 0.1929(3) 0.61193(13) 0.0282(8) Uani 1 1 d . . .
C211 C 0.9008(7) 0.1056(11) 0.6667(6) 0.038(4) Uani 1 1 d . . .
C212 C 0.8457(7) 0.0695(12) 0.6489(7) 0.042(4) Uani 1 1 d . . .
H212 H 0.8206 0.0906 0.611 0.05 Uiso 1 1 calc R . .
C213 C 0.8269(8) 0.0017(12) 0.6870(9) 0.057(5) Uani 1 1 d . . .
H213 H 0.7891 -0.0249 0.6757 0.068 Uiso 1 1 calc R . .
C214 C 0.8650(9) -0.0261(12) 0.7417(8) 0.056(5) Uani 1 1 d . . .
H214 H 0.8527 -0.072 0.7683 0.067 Uiso 1 1 calc R . .
C215 C 0.9195(8) 0.0108(12) 0.7585(7) 0.052(5) Uani 1 1 d . . .
H215 H 0.9442 -0.0102 0.7966 0.062 Uiso 1 1 calc R . .
C216 C 0.9402(7) 0.0785(12) 0.7214(6) 0.045(4) Uani 1 1 d . . .
H216 H 0.9783 0.1041 0.7327 0.054 Uiso 1 1 calc R . .
C221 C 0.9998(6) 0.1698(11) 0.6303(5) 0.037(4) Uani 1 1 d . . .
C222 C 1.0410(6) 0.2232(11) 0.6743(6) 0.034(3) Uani 1 1 d . . .
H222 H 1.0295 0.2762 0.6978 0.041 Uiso 1 1 calc R . .
C223 C 1.0945(6) 0.2039(12) 0.6846(7) 0.042(4) Uani 1 1 d . . .
H223 H 1.1212 0.244 0.7147 0.05 Uiso 1 1 calc R . .
C224 C 1.1134(6) 0.1266(11) 0.6531(7) 0.037(4) Uani 1 1 d . . .
H224 H 1.153 0.1133 0.6612 0.045 Uiso 1 1 calc R . .
C225 C 1.0756(6) 0.0694(13) 0.6102(6) 0.040(4) Uani 1 1 d . . .
H225 H 1.0888 0.0163 0.588 0.049 Uiso 1 1 calc R . .
C226 C 1.0188(7) 0.0870(11) 0.5986(6) 0.038(4) Uani 1 1 d . . .
H226 H 0.9923 0.0445 0.5698 0.045 Uiso 1 1 calc R . .
C231 C 0.9173(6) 0.3336(10) 0.6350(6) 0.030(3) Uani 1 1 d . . .
C232 C 0.9090(6) 0.3585(11) 0.6890(6) 0.036(4) Uani 1 1 d . . .
H232 H 0.9066 0.3026 0.7161 0.043 Uiso 1 1 calc R . .
C233 C 0.9039(7) 0.4626(12) 0.7048(6) 0.047(4) Uani 1 1 d . . .
H233 H 0.8979 0.4792 0.7427 0.056 Uiso 1 1 calc R . .
C234 C 0.9075(7) 0.5440(12) 0.6653(7) 0.048(4) Uani 1 1 d . . .
H234 H 0.904 0.6167 0.6759 0.057 Uiso 1 1 calc R . .
C235 C 0.9161(6) 0.5193(10) 0.6111(6) 0.035(3) Uani 1 1 d . . .
H235 H 0.9194 0.5756 0.5846 0.042 Uiso 1 1 calc R . .
C236 C 0.9201(6) 0.4139(11) 0.5938(5) 0.032(3) Uani 1 1 d . . .
H236 H 0.9245 0.3969 0.5553 0.038 Uiso 1 1 calc R . .
P3 P 0.6325(2) -0.0093(4) 0.7039(2) 0.0603(13) Uani 1 1 d D . .
C311 C 0.6819(7) -0.1210(15) 0.7191(8) 0.054(4) Uani 1 1 d . A .
C312 C 0.6909(8) -0.1728(15) 0.6668(8) 0.066(5) Uani 1 1 d . . .
H312 H 0.671 -0.1487 0.6274 0.079 Uiso 1 1 calc R A .
C313 C 0.7277(8) -0.2560(13) 0.6741(8) 0.061(5) Uani 1 1 d . A .
H313 H 0.7345 -0.2881 0.6395 0.073 Uiso 1 1 calc R . .
C314 C 0.7551(8) -0.2944(16) 0.7300(9) 0.068(5) Uani 1 1 d . . .
H314 H 0.7784 -0.3563 0.7341 0.081 Uiso 1 1 calc R A .
C315 C 0.7492(9) -0.2452(17) 0.7794(9) 0.080(6) Uani 1 1 d . A .
H315 H 0.7709 -0.2688 0.8183 0.096 Uiso 1 1 calc R . .
C316 C 0.7115(8) -0.1594(15) 0.7741(10) 0.070(6) Uani 1 1 d . . .
H316 H 0.7065 -0.1274 0.8096 0.084 Uiso 1 1 calc R A .
C321 C 0.5604(8) -0.063(2) 0.6764(16) 0.098(12) Uiso 0.5 1 d PGDU A 1
C322 C 0.5209(10) -0.010(3) 0.6303(18) 0.134(15) Uiso 0.5 1 d PGDU A 1
H322 H 0.5306 0.0569 0.6158 0.161 Uiso 0.5 1 calc PR A 1
C323 C 0.4671(10) -0.053(4) 0.605(2) 0.162(15) Uiso 0.5 1 d PGU A 1
H323 H 0.4401 -0.0162 0.5739 0.194 Uiso 0.5 1 calc PR A 1
C324 C 0.4529(11) -0.150(4) 0.627(2) 0.171(16) Uiso 0.5 1 d PGU A 1
H324 H 0.4162 -0.1799 0.6095 0.205 Uiso 0.5 1 calc PR A 1
C325 C 0.4924(13) -0.204(3) 0.673(2) 0.151(14) Uiso 0.5 1 d PGU A 1
H325 H 0.4827 -0.2706 0.6871 0.181 Uiso 0.5 1 calc PR A 1
C326 C 0.5462(11) -0.161(2) 0.6975(16) 0.086(10) Uiso 0.5 1 d PGDU A 1
H326 H 0.5732 -0.1975 0.729 0.104 Uiso 0.5 1 calc PR A 1
C341 C 0.5656(9) -0.089(2) 0.6890(14) 0.050(8) Uiso 0.5 1 d PGDU A 2
C342 C 0.5206(14) -0.060(3) 0.6395(15) 0.127(12) Uiso 0.5 1 d PGU A 2
H342 H 0.525 -0.0028 0.614 0.153 Uiso 0.5 1 calc PR A 2
C343 C 0.4692(12) -0.114(4) 0.6274(19) 0.175(14) Uiso 0.5 1 d PGU A 2
H343 H 0.4384 -0.0943 0.5936 0.21 Uiso 0.5 1 calc PR A 2
C344 C 0.4627(12) -0.198(4) 0.665(2) 0.167(15) Uiso 0.5 1 d PGU A 2
H344 H 0.4275 -0.2347 0.6565 0.201 Uiso 0.5 1 calc PR A 2
C345 C 0.5077(15) -0.227(3) 0.7142(18) 0.121(13) Uiso 0.5 1 d PGU A 2
H345 H 0.5032 -0.2835 0.7398 0.145 Uiso 0.5 1 calc PR A 2
C346 C 0.5591(11) -0.172(2) 0.7263(12) 0.067(9) Uiso 0.5 1 d PGU A 2
H346 H 0.5898 -0.192 0.7601 0.081 Uiso 0.5 1 calc PR A 2
C331 C 0.6421(8) 0.0498(16) 0.7793(8) 0.068(5) Uani 1 1 d U A .
C332 C 0.6092(10) 0.027(2) 0.8161(9) 0.094(6) Uani 1 1 d U . .
H332 H 0.579 -0.0236 0.804 0.112 Uiso 1 1 calc R A .
C333 C 0.6204(13) 0.078(2) 0.8722(12) 0.119(7) Uani 1 1 d U A .
H333 H 0.5961 0.0649 0.8967 0.143 Uiso 1 1 calc R . .
C334 C 0.6630(11) 0.144(2) 0.8922(12) 0.098(6) Uani 1 1 d U . .
H334 H 0.6741 0.1669 0.9331 0.117 Uiso 1 1 calc R A .
C335 C 0.6916(10) 0.179(2) 0.8523(11) 0.092(6) Uani 1 1 d U A .
H335 H 0.7166 0.2391 0.8621 0.11 Uiso 1 1 calc R . .
C336 C 0.6830(8) 0.1267(17) 0.7982(10) 0.074(5) Uani 1 1 d U . .
H336 H 0.7062 0.1442 0.773 0.089 Uiso 1 1 calc R A .
P4 P 0.6131(2) 0.2974(4) 0.5977(2) 0.0535(11) Uani 1 1 d . . .
C411 C 0.6656(9) 0.3704(17) 0.5733(12) 0.034(9) Uiso 0.5 1 d PG A 1
C412 C 0.7124(10) 0.3133(14) 0.5676(12) 0.048(10) Uiso 0.5 1 d PG A 1
H412 H 0.7135 0.2375 0.5716 0.057 Uiso 0.5 1 calc PR A 1
C413 C 0.7577(8) 0.3672(18) 0.5560(12) 0.070(12) Uiso 0.5 1 d PG A 1
H413 H 0.7897 0.3283 0.5521 0.083 Uiso 0.5 1 calc PR A 1
C414 C 0.7562(8) 0.4782(18) 0.5501(11) 0.058(9) Uiso 0.5 1 d PG A 1
H414 H 0.7871 0.515 0.5421 0.07 Uiso 0.5 1 calc PR A 1
C415 C 0.7094(10) 0.5352(14) 0.5558(11) 0.061(9) Uiso 0.5 1 d PG A 1
H415 H 0.7083 0.611 0.5517 0.073 Uiso 0.5 1 calc PR A 1
C416 C 0.6641(8) 0.4813(17) 0.5674(11) 0.070(11) Uiso 0.5 1 d PG A 1
H416 H 0.6321 0.5203 0.5713 0.084 Uiso 0.5 1 calc PR A 1
C441 C 0.6566(10) 0.378(2) 0.5596(13) 0.079(18) Uiso 0.5 1 d PG A 2
C442 C 0.7129(11) 0.3469(19) 0.5691(13) 0.049(10) Uiso 0.5 1 d PG A 2
H442 H 0.7264 0.2827 0.5906 0.059 Uiso 0.5 1 calc PR A 2
C443 C 0.7493(8) 0.410(2) 0.5472(12) 0.062(10) Uiso 0.5 1 d PG A 2
H443 H 0.7877 0.3885 0.5537 0.074 Uiso 0.5 1 calc PR A 2
C444 C 0.7295(9) 0.504(2) 0.5159(12) 0.080(12) Uiso 0.5 1 d PG A 2
H444 H 0.7544 0.5466 0.5009 0.096 Uiso 0.5 1 calc PR A 2
C445 C 0.6733(10) 0.5347(16) 0.5064(10) 0.063(10) Uiso 0.5 1 d PG A 2
H445 H 0.6598 0.5989 0.4849 0.075 Uiso 0.5 1 calc PR A 2
C446 C 0.6369(8) 0.4719(19) 0.5282(11) 0.048(8) Uiso 0.5 1 d PG A 2
H446 H 0.5984 0.4931 0.5218 0.057 Uiso 0.5 1 calc PR A 2
C421 C 0.5477(10) 0.302(2) 0.5301(12) 0.057(9) Uiso 0.5 1 d PG A 1
C422 C 0.5060(12) 0.225(2) 0.5268(12) 0.106(16) Uiso 0.5 1 d PG A 1
H422 H 0.5115 0.1719 0.5572 0.127 Uiso 0.5 1 calc PR A 1
C423 C 0.4563(10) 0.227(2) 0.4792(12) 0.080(12) Uiso 0.5 1 d PG A 1
H423 H 0.4278 0.1743 0.4769 0.096 Uiso 0.5 1 calc PR A 1
C424 C 0.4483(10) 0.305(2) 0.4347(10) 0.059(9) Uiso 0.5 1 d PG A 1
H424 H 0.4143 0.3063 0.4022 0.071 Uiso 0.5 1 calc PR A 1
C425 C 0.4900(12) 0.382(2) 0.4380(12) 0.105(11) Uiso 0.5 1 d PG A 1
H425 H 0.4845 0.4358 0.4076 0.126 Uiso 0.5 1 calc PR A 1
C426 C 0.5397(11) 0.381(2) 0.4857(14) 0.100(11) Uiso 0.5 1 d PG A 1
H426 H 0.5682 0.4333 0.4879 0.12 Uiso 0.5 1 calc PR A 1
C451 C 0.5447(9) 0.306(2) 0.5551(13) 0.066(11) Uiso 0.5 1 d PG A 2
C452 C 0.4991(13) 0.325(2) 0.5780(11) 0.078(12) Uiso 0.5 1 d PG A 2
H452 H 0.5057 0.3436 0.6193 0.094 Uiso 0.5 1 calc PR A 2
C453 C 0.4438(11) 0.318(3) 0.5403(15) 0.122(19) Uiso 0.5 1 d PG A 2
H453 H 0.4126 0.3314 0.5559 0.146 Uiso 0.5 1 calc PR A 2
C454 C 0.4341(11) 0.291(3) 0.4798(14) 0.108(16) Uiso 0.5 1 d PG A 2
H454 H 0.3963 0.2863 0.454 0.129 Uiso 0.5 1 calc PR A 2
C455 C 0.4796(15) 0.272(3) 0.4569(11) 0.105(11) Uiso 0.5 1 d PG A 2
H455 H 0.473 0.2534 0.4156 0.126 Uiso 0.5 1 calc PR A 2
C456 C 0.5349(12) 0.279(3) 0.4946(14) 0.100(11) Uiso 0.5 1 d PG A 2
H456 H 0.5661 0.2656 0.479 0.12 Uiso 0.5 1 calc PR A 2
C431 C 0.5882(12) 0.3786(19) 0.6496(11) 0.065(11) Uiso 0.5 1 d PG A 1
C432 C 0.6203(12) 0.367(2) 0.7095(12) 0.077(12) Uiso 0.5 1 d PG A 1
H432 H 0.645 0.3069 0.7211 0.093 Uiso 0.5 1 calc PR A 1
C433 C 0.6162(13) 0.442(3) 0.7523(9) 0.137(15) Uiso 0.5 1 d PG A 1
H433 H 0.6381 0.434 0.7932 0.164 Uiso 0.5 1 calc PR A 1
C434 C 0.5800(13) 0.529(2) 0.7352(11) 0.078(12) Uiso 0.5 1 d PG A 1
H434 H 0.5772 0.5811 0.7645 0.093 Uiso 0.5 1 calc PR A 1
C435 C 0.5479(11) 0.5414(19) 0.6753(13) 0.108(16) Uiso 0.5 1 d PG A 1
H435 H 0.5232 0.6011 0.6636 0.129 Uiso 0.5 1 calc PR A 1
C436 C 0.5520(10) 0.466(2) 0.6325(9) 0.059(9) Uiso 0.5 1 d PG A 1
H436 H 0.53 0.4741 0.5916 0.071 Uiso 0.5 1 calc PR A 1
C461 C 0.6134(11) 0.3908(17) 0.6650(10) 0.051(9) Uiso 0.5 1 d PG A 2
C462 C 0.5995(13) 0.3444(17) 0.7136(13) 0.12(2) Uiso 0.5 1 d PG A 2
H462 H 0.589 0.2709 0.7121 0.143 Uiso 0.5 1 calc PR A 2
C463 C 0.6009(14) 0.405(2) 0.7643(11) 0.137(15) Uiso 0.5 1 d PG A 2
H463 H 0.5914 0.3737 0.7975 0.164 Uiso 0.5 1 calc PR A 2
C464 C 0.6163(12) 0.513(2) 0.7665(9) 0.084(13) Uiso 0.5 1 d PG A 2
H464 H 0.6173 0.5546 0.8012 0.101 Uiso 0.5 1 calc PR A 2
C465 C 0.6302(10) 0.5593(16) 0.7180(11) 0.064(10) Uiso 0.5 1 d PG A 2
H465 H 0.6408 0.6328 0.7195 0.077 Uiso 0.5 1 calc PR A 2
C466 C 0.6288(10) 0.4983(18) 0.6672(9) 0.049(8) Uiso 0.5 1 d PG A 2
H466 H 0.6383 0.53 0.6341 0.059 Uiso 0.5 1 calc PR A 2

loop_
_atom_site_aniso_label
_atom_site_aniso_U_11
_atom_site_aniso_U_22
_atom_site_aniso_U_33
_atom_site_aniso_U_23
_atom_site_aniso_U_13
_atom_site_aniso_U_12
Ag1 0.0481(6) 0.0426(7) 0.0192(5) -0.0069(5) 0.0119(4) 0.0018(5)
Ag2 0.1266(14) 0.0595(10) 0.0634(9) 0.0269(7) 0.0478(9) 0.0376(9)
C1 0.067(12) 0.028(10) 0.059(10) 0.011(8) 0.035(9) 0.013(9)
O11 0.060(7) 0.046(8) 0.069(7) 0.008(6) 0.024(6) 0.017(6)
O12 0.079(8) 0.050(7) 0.045(6) 0.000(5) 0.023(6) -0.012(7)
C2 0.052(10) 0.060(12) 0.052(9) -0.003(9) 0.014(8) 0.004(9)
C3 0.055(11) 0.063(13) 0.094(14) -0.016(11) 0.033(11) 0.003(10)
O3 0.093(11) 0.124(14) 0.092(11) -0.047(10) 0.042(9) -0.040(10)
C31 0.067(14) 0.055(12) 0.069(12) 0.003(10) 0.020(10) -0.001(11)
O31 0.084(9) 0.047(7) 0.068(8) 0.007(6) 0.042(7) -0.001(7)
O32 0.059(9) 0.098(11) 0.109(12) -0.008(9) 0.039(8) -0.006(8)
C4 0.16(2) 0.043(12) 0.112(18) 0.024(12) 0.101(18) 0.025(13)
C5 0.13(2) 0.040(13) 0.14(2) -0.012(14) 0.066(18) -0.031(14)
O51 0.082(9) 0.051(8) 0.070(8) -0.008(6) 0.032(7) 0.001(7)
O52 0.105(13) 0.075(12) 0.21(2) -0.028(13) 0.081(14) 0.003(10)
P1 0.042(2) 0.029(2) 0.0201(15) -0.0055(15) 0.0078(14) -0.0008(16)
C111 0.045(8) 0.021(7) 0.014(6) 0.004(5) 0.005(5) 0.012(6)
C112 0.039(8) 0.033(8) 0.020(6) -0.002(6) -0.003(6) 0.014(7)
C113 0.059(10) 0.017(7) 0.049(9) -0.002(7) 0.030(8) -0.010(7)
C114 0.050(9) 0.060(11) 0.015(6) -0.013(7) 0.003(6) -0.013(8)
C115 0.060(10) 0.051(10) 0.014(6) 0.000(7) 0.005(6) -0.002(9)
C116 0.042(8) 0.041(9) 0.040(8) -0.008(7) 0.025(7) -0.016(7)
C121 0.043(8) 0.018(7) 0.029(7) -0.008(6) 0.012(6) 0.001(6)
C122 0.044(9) 0.049(10) 0.024(7) -0.007(7) 0.005(6) 0.000(8)
C123 0.034(8) 0.050(10) 0.045(9) -0.004(8) -0.003(7) 0.013(8)
C124 0.051(9) 0.031(8) 0.050(9) -0.014(7) 0.037(8) -0.004(7)
C125 0.043(9) 0.046(10) 0.043(8) -0.009(8) 0.013(7) 0.002(8)
C126 0.067(11) 0.051(10) 0.028(8) 0.000(7) 0.016(7) -0.007(9)
C131 0.053(7) 0.024(6) 0.019(5) -0.013(5) 0.009(5) -0.005(6)
C132 0.056(10) 0.052(11) 0.036(8) -0.008(8) 0.017(7) -0.008(9)
C133 0.072(13) 0.036(10) 0.049(10) -0.011(8) 0.014(9) -0.014(9)
C134 0.110(16) 0.020(9) 0.033(8) -0.003(7) 0.028(9) -0.001(10)
C135 0.089(14) 0.033(10) 0.045(9) -0.008(8) 0.022(9) 0.014(10)
C136 0.033(8) 0.043(10) 0.044(8) -0.006(7) -0.006(7) 0.012(7)
P2 0.048(2) 0.0201(18) 0.0179(15) -0.0015(14) 0.0115(14) -0.0018(16)
C211 0.076(12) 0.017(7) 0.029(7) -0.003(6) 0.029(7) 0.000(8)
C212 0.057(10) 0.035(9) 0.039(8) -0.010(7) 0.023(7) -0.001(8)
C213 0.071(12) 0.017(8) 0.099(15) -0.012(9) 0.051(11) -0.001(8)
C214 0.093(15) 0.024(9) 0.070(12) 0.019(8) 0.053(11) 0.010(10)
C215 0.093(14) 0.034(9) 0.039(8) 0.023(7) 0.036(9) 0.022(10)
C216 0.078(11) 0.039(9) 0.032(8) 0.006(7) 0.036(8) -0.001(8)
C221 0.065(10) 0.031(8) 0.020(6) 0.017(6) 0.020(6) 0.012(8)
C222 0.042(9) 0.026(8) 0.028(7) -0.002(6) -0.002(6) -0.007(7)
C223 0.028(8) 0.034(9) 0.055(9) -0.003(7) -0.002(7) -0.010(7)
C224 0.031(8) 0.023(8) 0.054(9) 0.020(7) 0.006(7) 0.002(7)
C225 0.043(9) 0.043(9) 0.040(8) 0.017(7) 0.019(7) 0.021(8)
C226 0.058(10) 0.029(8) 0.027(7) 0.005(6) 0.013(7) -0.001(7)
C231 0.037(8) 0.017(7) 0.036(7) -0.007(6) 0.008(6) -0.010(6)
C232 0.070(10) 0.025(8) 0.020(6) 0.003(6) 0.023(7) 0.008(7)
C233 0.080(12) 0.032(9) 0.032(8) -0.004(7) 0.024(8) -0.005(8)
C234 0.076(12) 0.021(8) 0.043(9) -0.005(7) 0.013(8) -0.001(8)
C235 0.072(10) 0.014(7) 0.024(7) 0.009(6) 0.018(7) -0.005(7)
C236 0.051(9) 0.032(8) 0.018(6) -0.001(6) 0.018(6) 0.006(7)
P3 0.067(3) 0.058(3) 0.056(3) 0.022(2) 0.017(2) 0.017(3)
C311 0.051(10) 0.059(11) 0.050(10) 0.003(9) 0.011(8) -0.002(9)
C312 0.065(12) 0.058(12) 0.058(11) -0.001(10) -0.007(9) -0.013(10)
C313 0.083(13) 0.034(10) 0.069(12) 0.020(9) 0.028(10) 0.018(10)
C314 0.071(13) 0.059(12) 0.063(12) 0.009(10) 0.003(10) 0.012(10)
C315 0.094(16) 0.070(14) 0.063(12) 0.018(12) 0.001(11) 0.007(13)
C316 0.059(11) 0.046(11) 0.090(14) 0.023(11) -0.001(10) 0.013(10)
C331 0.072(10) 0.073(11) 0.062(9) -0.002(9) 0.026(8) -0.022(9)
C332 0.116(12) 0.116(13) 0.057(10) -0.009(10) 0.038(9) -0.037(11)
C333 0.135(14) 0.129(15) 0.105(13) -0.023(12) 0.054(12) -0.029(13)
C334 0.108(14) 0.084(13) 0.101(13) -0.011(11) 0.029(11) -0.004(11)
C335 0.082(11) 0.085(12) 0.099(12) 0.010(11) 0.011(10) -0.009(10)
C336 0.061(10) 0.077(11) 0.081(11) 0.012(9) 0.015(9) -0.005(9)
P4 0.075(3) 0.039(2) 0.052(2) 0.011(2) 0.028(2) 0.013(2)

loop_
_atom_type_symbol
_atom_type_description
_atom_type_scat_dispersion_real
_atom_type_scat_dispersion_imag
_atom_type_scat_source
C C 0.0181 0.0091 'International Tables Vol C Tables 4.2.6.8 and 6.1.1.4'
H H 0 0 'International Tables Vol C Tables 4.2.6.8 and 6.1.1.4'
O O 0.0492 0.0322 'International Tables Vol C Tables 4.2.6.8 and 6.1.1.4'
P P 0.2955 0.4335 'International Tables Vol C Tables 4.2.6.8 and 6.1.1.4'
Ag Ag 0.1306 4.282 'International Tables Vol C Tables 4.2.6.8 and 6.1.1.4'

loop_
_geom_angle_atom_site_label_1
_geom_angle_atom_site_label_2
_geom_angle_atom_site_label_3
_geom_angle
P2 Ag1 O12 114.4(3)
P2 Ag1 P1 131.95(12)
O12 Ag1 P1 111.7(3)
P2 Ag1 O11 115.6(3)
O12 Ag1 O11 54.9(4)
P1 Ag1 O11 101.3(3)
P4 Ag2 P3 136.78(17)
P4 Ag2 O32 109.3(4)
P3 Ag2 O32 104.3(4)
P4 Ag2 O31 110.2(3)
P3 Ag2 O31 111.8(3)
O32 Ag2 O31 51.8(4)
O11 C1 O12 121.8(16)
O11 C1 C2 116.4(15)
O12 C1 C2 121.2(15)
C1 O11 Ag1 91.0(10)
C1 O12 Ag1 92.4(10)
C1 C2 C3 115.3(14)
C1 C2 H2A 108.5
C3 C2 H2A 108.5
C1 C2 H2B 108.4
C3 C2 H2B 108.4
H2A C2 H2B 107.5
O3 C3 C4 113.5(18)
O3 C3 C2 104.6(16)
C4 C3 C2 117.6(15)
O3 C3 C31 107.3(14)
C4 C3 C31 106.8(17)
C2 C3 C31 106.5(15)
C3 O3 H3 109.4
O32 C31 O31 125.7(19)
O32 C31 C3 115.5(18)
O31 C31 C3 118.8(17)
C31 O31 Ag2 90.4(11)
C31 O32 Ag2 92.1(12)
C3 C4 C5 114(2)
C3 C4 H4A 108.8
C5 C4 H4A 108.8
C3 C4 H4B 108.8
C5 C4 H4B 108.8
H4A C4 H4B 107.7
O52 C5 O51 117(2)
O52 C5 C4 121(2)
O51 C5 C4 121.6(19)
C5 O51 H51 109.5
C131 P1 C111 104.4(6)
C131 P1 C121 104.3(6)
C111 P1 C121 106.1(6)
C131 P1 Ag1 109.1(4)
C111 P1 Ag1 115.0(4)
C121 P1 Ag1 116.8(4)
C116 C111 C112 120.5(12)
C116 C111 P1 122.4(11)
C112 C111 P1 117.0(9)
C113 C112 C111 118.8(12)
C113 C112 H112 120.6
C111 C112 H112 120.6
C112 C113 C114 121.2(13)
C112 C113 H113 119.4
C114 C113 H113 119.4
C115 C114 C113 120.0(13)
C115 C114 H114 120
C113 C114 H114 120
C114 C115 C116 121.7(13)
C114 C115 H115 119.1
C116 C115 H115 119.2
C111 C116 C115 117.7(13)
C111 C116 H116 121.1
C115 C116 H116 121.1
C126 C121 C122 119.1(14)
C126 C121 P1 123.0(11)
C122 C121 P1 117.6(10)
C123 C122 C121 119.1(13)
C123 C122 H122 120.4
C121 C122 H122 120.4
C124 C123 C122 121.0(14)
C124 C123 H123 119.5
C122 C123 H123 119.5
C123 C124 C125 121.2(14)
C123 C124 H124 119.4
C125 C124 H124 119.4
C126 C125 C124 118.1(14)
C126 C125 H125 121
C124 C125 H125 121
C121 C126 C125 121.4(15)
C121 C126 H126 119.3
C125 C126 H126 119.3
C132 C131 C136 117.3(13)
C132 C131 P1 124.6(12)
C136 C131 P1 118.1(11)
C131 C132 C133 120.3(16)
C131 C132 H132 119.9
C133 C132 H132 119.8
C134 C133 C132 120.9(17)
C134 C133 H133 119.5
C132 C133 H133 119.5
C133 C134 C135 120.9(16)
C133 C134 H134 119.5
C135 C134 H134 119.5
C134 C135 C136 121.3(17)
C134 C135 H135 119.4
C136 C135 H135 119.4
C135 C136 C131 119.2(16)
C135 C136 H136 120.4
C131 C136 H136 120.4
C221 P2 C231 103.4(6)
C221 P2 C211 103.3(6)
C231 P2 C211 107.7(6)
C221 P2 Ag1 112.8(4)
C231 P2 Ag1 110.3(4)
C211 P2 Ag1 118.2(5)
C212 C211 C216 124.1(13)
C212 C211 P2 116.0(11)
C216 C211 P2 119.9(12)
C211 C212 C213 119.1(15)
C211 C212 H212 120.4
C213 C212 H212 120.4
C214 C213 C212 118.1(16)
C214 C213 H213 120.9
C212 C213 H213 120.9
C215 C214 C213 121.8(15)
C215 C214 H214 119.1
C213 C214 H214 119.1
C214 C215 C216 122.0(15)
C214 C215 H215 119
C216 C215 H215 119
C211 C216 C215 114.9(16)
C211 C216 H216 122.5
C215 C216 H216 122.5
C222 C221 C226 116.7(13)
C222 C221 P2 125.6(11)
C226 C221 P2 117.7(11)
C223 C222 C221 122.6(14)
C223 C222 H222 118.7
C221 C222 H222 118.7
C222 C223 C224 121.2(14)
C222 C223 H223 119.4
C224 C223 H223 119.4
C225 C224 C223 119.7(13)
C225 C224 H224 120.1
C223 C224 H224 120.1
C224 C225 C226 120.6(14)
C224 C225 H225 119.7
C226 C225 H225 119.7
C225 C226 C221 119.1(14)
C225 C226 H226 120.4
C221 C226 H226 120.4
C232 C231 C236 120.8(12)
C232 C231 P2 121.5(10)
C236 C231 P2 117.6(10)
C231 C232 C233 120.9(13)
C231 C232 H232 119.5
C233 C232 H232 119.6
C232 C233 C234 119.5(13)
C232 C233 H233 120.2
C234 C233 H233 120.2
C235 C234 C233 119.8(13)
C235 C234 H234 120.1
C233 C234 H234 120.1
C234 C235 C236 121.4(12)
C234 C235 H235 119.3
C236 C235 H235 119.3
C235 C236 C231 117.5(11)
C235 C236 H236 121.3
C231 C236 H236 121.2
C311 P3 C321 108.1(12)
C311 P3 C331 103.1(9)
C321 P3 C331 108.8(15)
C311 P3 C341 97.6(12)
C331 P3 C341 104.6(12)
C311 P3 Ag2 116.2(6)
C321 P3 Ag2 104.8(9)
C331 P3 Ag2 115.5(7)
C341 P3 Ag2 117.3(9)
C316 C311 C312 117.2(18)
C316 C311 P3 126.9(15)
C312 C311 P3 115.9(13)
C313 C312 C311 119.8(17)
C313 C312 H312 120.1
C311 C312 H312 120.1
C312 C313 C314 121.1(19)
C312 C313 H313 119.4
C314 C313 H313 119.4
C315 C314 C313 120.2(19)
C315 C314 H314 119.9
C313 C314 H314 119.9
C314 C315 C316 120.5(19)
C314 C315 H315 119.7
C316 C315 H315 119.7
C311 C316 C315 121(2)
C311 C316 H316 119.5
C315 C316 H316 119.5
C322 C321 C326 120
C322 C321 P3 118.7(10)
C326 C321 P3 121.1(10)
C323 C322 C321 120
C323 C322 H322 120
C321 C322 H322 120
C324 C323 C322 120
C324 C323 H323 120
C322 C323 H323 120
C323 C324 C325 120
C323 C324 H324 120
C325 C324 H324 120
C324 C325 C326 120
C324 C325 H325 120
C326 C325 H325 120
C325 C326 C321 120
C325 C326 H326 120
C321 C326 H326 120
C342 C341 C346 120
C342 C341 P3 117.6(18)
C346 C341 P3 122.4(18)
C343 C342 C341 120
C343 C342 H342 120
C341 C342 H342 120
C344 C343 C342 120
C344 C343 H343 120
C342 C343 H343 120
C343 C344 C345 120
C343 C344 H344 120
C345 C344 H344 120
C346 C345 C344 120
C346 C345 H345 120
C344 C345 H345 120
C345 C346 C341 120
C345 C346 H346 120
C341 C346 H346 120
C332 C331 C336 117.6(19)
C332 C331 P3 124.7(16)
C336 C331 P3 117.6(15)
C331 C332 C333 119(2)
C331 C332 H332 120.5
C333 C332 H332 120.5
C334 C333 C332 123(3)
C334 C333 H333 118.6
C332 C333 H333 118.6
C333 C334 C335 118(3)
C333 C334 H334 120.8
C335 C334 H334 120.9
C336 C335 C334 119(2)
C336 C335 H335 120.7
C334 C335 H335 120.7
C331 C336 C335 122(2)
C331 C336 H336 118.9
C335 C336 H336 118.9
C411 P4 C431 109.6(12)
C451 P4 C441 107.6(13)
C411 P4 C421 103.9(13)
C431 P4 C421 99.3(13)
C451 P4 C461 101.8(13)
C441 P4 C461 100.6(12)
C451 P4 Ag2 111.8(10)
C411 P4 Ag2 113.1(8)
C431 P4 Ag2 118.1(9)
C441 P4 Ag2 118.9(8)
C421 P4 Ag2 111.1(9)
C461 P4 Ag2 114.3(8)
C412 C411 C416 120
C412 C411 P4 117.3(13)
C416 C411 P4 122.2(13)
C411 C412 C413 120
C411 C412 H412 120
C413 C412 H412 120
C414 C413 C412 120
C414 C413 H413 120
C412 C413 H413 120
C413 C414 C415 120
C413 C414 H414 120
C415 C414 H414 120
C416 C415 C414 120
C416 C415 H415 120
C414 C415 H415 120
C415 C416 C411 120
C415 C416 H416 120
C411 C416 H416 120
C442 C441 C446 120
C442 C441 P4 117.1(14)
C446 C441 P4 122.6(14)
C441 C442 C443 120
C441 C442 H442 120
C443 C442 H442 120
C442 C443 C444 120
C442 C443 H443 120
C444 C443 H443 120
C445 C444 C443 120
C445 C444 H444 120
C443 C444 H444 120
C446 C445 C444 120
C446 C445 H445 120
C444 C445 H445 120
C445 C446 C441 120
C445 C446 H446 120
C441 C446 H446 120
C422 C421 C426 120
C422 C421 P4 117.4(16)
C426 C421 P4 122.6(16)
C421 C422 C423 120
C421 C422 H422 120
C423 C422 H422 120
C424 C423 C422 120
C424 C423 H423 120
C422 C423 H423 120
C425 C424 C423 120
C425 C424 H424 120
C423 C424 H424 120
C426 C425 C424 120
C426 C425 H425 120
C424 C425 H425 120
C425 C426 C421 120
C425 C426 H426 120
C421 C426 H426 120
C452 C451 C456 120
C452 C451 P4 124.4(19)
C456 C451 P4 115.2(19)
C451 C452 C453 120
C451 C452 H452 120
C453 C452 H452 120
C454 C453 C452 120
C454 C453 H453 120
C452 C453 H453 120
C453 C454 C455 120
C453 C454 H454 120
C455 C454 H454 120
C456 C455 C454 120
C456 C455 H455 120
C454 C455 H455 120
C455 C456 C451 120
C455 C456 H456 120
C451 C456 H456 120
C432 C431 C436 120
C432 C431 P4 113.4(16)
C436 C431 P4 124.2(16)
C433 C432 C431 120
C433 C432 H432 120
C431 C432 H432 120
C432 C433 C434 120
C432 C433 H433 120
C434 C433 H433 120
C435 C434 C433 120
C435 C434 H434 120
C433 C434 H434 120
C434 C435 C436 120
C434 C435 H435 120
C436 C435 H435 120
C435 C436 C431 120
C435 C436 H436 120
C431 C436 H436 120
C462 C461 C466 120
C462 C461 P4 116.8(14)
C466 C461 P4 123.1(15)
C461 C462 C463 120
C461 C462 H462 120
C463 C462 H462 120
C464 C463 C462 120
C464 C463 H463 120
C462 C463 H463 120
C463 C464 C465 120
C463 C464 H464 120
C465 C464 H464 120
C466 C465 C464 120
C466 C465 H465 120
C464 C465 H465 120
C465 C466 C461 120
C465 C466 H466 120
C461 C466 H466 120

loop_
_geom_bond_atom_site_label_1
_geom_bond_atom_site_label_2
_geom_bond_distance
Ag1 P2 2.403(3)
Ag1 O12 2.409(11)
Ag1 P1 2.421(3)
Ag1 O11 2.455(11)
Ag2 P4 2.413(4)
Ag2 P3 2.424(5)
Ag2 O32 2.501(15)
Ag2 O31 2.528(11)
C1 O11 1.269(19)
C1 O12 1.297(18)
C1 C2 1.52(2)
C2 C3 1.56(3)
C2 H2A 0.99
C2 H2B 0.99
C3 O3 1.41(2)
C3 C4 1.50(3)
C3 C31 1.59(3)
O3 H3 0.84
C31 O32 1.22(2)
C31 O31 1.24(2)
C4 C5 1.52(3)
C4 H4A 0.99
C4 H4B 0.99
C5 O52 1.24(3)
C5 O51 1.30(3)
O51 H51 0.84
P1 C131 1.798(14)
P1 C111 1.825(12)
P1 C121 1.839(14)
C111 C116 1.397(19)
C111 C112 1.417(19)
C112 C113 1.376(19)
C112 H112 0.95
C113 C114 1.39(2)
C113 H113 0.95
C114 C115 1.34(2)
C114 H114 0.95
C115 C116 1.422(19)
C115 H115 0.95
C116 H116 0.95
C121 C126 1.367(19)
C121 C122 1.399(18)
C122 C123 1.40(2)
C122 H122 0.95
C123 C124 1.32(2)
C123 H123 0.95
C124 C125 1.40(2)
C124 H124 0.95
C125 C126 1.39(2)
C125 H125 0.95
C126 H126 0.95
C131 C132 1.38(2)
C131 C136 1.45(2)
C132 C133 1.42(2)
C132 H132 0.95
C133 C134 1.32(2)
C133 H133 0.95
C134 C135 1.37(2)
C134 H134 0.95
C135 C136 1.38(2)
C135 H135 0.95
C136 H136 0.95
P2 C221 1.848(15)
P2 C231 1.850(13)
P2 C211 1.859(14)
C211 C212 1.37(2)
C211 C216 1.40(2)
C212 C213 1.39(2)
C212 H212 0.95
C213 C214 1.38(2)
C213 H213 0.95
C214 C215 1.36(2)
C214 H214 0.95
C215 C216 1.40(2)
C215 H215 0.95
C216 H216 0.95
C221 C222 1.383(19)
C221 C226 1.42(2)
C222 C223 1.29(2)
C222 H222 0.95
C223 C224 1.37(2)
C223 H223 0.95
C224 C225 1.35(2)
C224 H224 0.95
C225 C226 1.36(2)
C225 H225 0.95
C226 H226 0.95
C231 C232 1.356(18)
C231 C236 1.398(19)
C232 C233 1.37(2)
C232 H232 0.95
C233 C234 1.39(2)
C233 H233 0.95
C234 C235 1.36(2)
C234 H234 0.95
C235 C236 1.386(19)
C235 H235 0.95
C236 H236 0.95
P3 C311 1.814(18)
P3 C321 1.831(12)
P3 C331 1.845(19)
P3 C341 1.866(16)
C311 C316 1.36(2)
C311 C312 1.44(3)
C312 C313 1.36(2)
C312 H312 0.95
C313 C314 1.36(2)
C313 H313 0.95
C314 C315 1.34(3)
C314 H314 0.95
C315 C316 1.40(3)
C315 H315 0.95
C316 H316 0.95
C321 C322 1.39
C321 C326 1.39
C322 C323 1.39
C322 H322 0.95
C323 C324 1.39
C323 H323 0.95
C324 C325 1.39
C324 H324 0.95
C325 C326 1.39
C325 H325 0.95
C326 H326 0.95
C341 C342 1.39
C341 C346 1.39
C342 C343 1.39
C342 H342 0.95
C343 C344 1.39
C343 H343 0.95
C344 C345 1.39
C344 H344 0.95
C345 C346 1.39
C345 H345 0.95
C346 H346 0.95
C331 C332 1.36(3)
C331 C336 1.37(3)
C332 C333 1.40(3)
C332 H332 0.95
C333 C334 1.30(3)
C333 H333 0.95
C334 C335 1.38(3)
C334 H334 0.95
C335 C336 1.38(3)
C335 H335 0.95
C336 H336 0.95
P4 C451 1.69(2)
P4 C411 1.798(17)
P4 C431 1.81(2)
P4 C441 1.862(18)
P4 C421 1.89(2)
P4 C461 1.942(19)
C411 C412 1.39
C411 C416 1.39
C412 C413 1.39
C412 H412 0.95
C413 C414 1.39
C413 H413 0.95
C414 C415 1.39
C414 H414 0.95
C415 C416 1.39
C415 H415 0.95
C416 H416 0.95
C441 C442 1.39
C441 C446 1.39
C442 C443 1.39
C442 H442 0.95
C443 C444 1.39
C443 H443 0.95
C444 C445 1.39
C444 H444 0.95
C445 C446 1.39
C445 H445 0.95
C446 H446 0.95
C421 C422 1.39
C421 C426 1.39
C422 C423 1.39
C422 H422 0.95
C423 C424 1.39
C423 H423 0.95
C424 C425 1.39
C424 H424 0.95
C425 C426 1.39
C425 H425 0.95
C426 H426 0.95
C451 C452 1.39
C451 C456 1.39
C452 C453 1.39
C452 H452 0.95
C453 C454 1.39
C453 H453 0.95
C454 C455 1.39
C454 H454 0.95
C455 C456 1.39
C455 H455 0.95
C456 H456 0.95
C431 C432 1.39
C431 C436 1.39
C432 C433 1.39
C432 H432 0.95
C433 C434 1.39
C433 H433 0.95
C434 C435 1.39
C434 H434 0.95
C435 C436 1.39
C435 H435 0.95
C436 H436 0.95
C461 C462 1.39
C461 C466 1.39
C462 C463 1.39
C462 H462 0.95
C463 C464 1.39
C463 H463 0.95
C464 C465 1.39
C464 H464 0.95
C465 C466 1.39
C465 H465 0.95
C466 H466 0.95

loop_
_geom_hbond_atom_site_label_D
_geom_hbond_atom_site_label_H
_geom_hbond_atom_site_label_A
_geom_hbond_distance_DH
_geom_hbond_distance_HA
_geom_hbond_distance_DA
_geom_hbond_angle_DHA
O51 H51 O12 0.84 1.7 2.536(16) 174
